data_4321516
loop_
_publ_author_name
'Paul V. Bernhardt'
'Philip C. Sharpe'

_publ_section_title
;
 Self-Assembly of a Noncovalently Bonded Dicopper(II) Complex in the Solid
 State and in Solution
;
_journal_name_full 'Inorganic Chemistry'
_journal_page_first 4994
_journal_page_last 4995
_journal_paper_doi 10.1021/ic000587i
_journal_volume 39
_journal_year 2000
_chemical_formula_sum 'C13 H35 Cl2 Cu N5 O13'
_chemical_formula_weight 603.90
_chemical_name_systematic
; 
 ? 
;
_space_group_IT_number 14
_symmetry_cell_setting monoclinic
_symmetry_space_group_name_Hall '-P 2ybc'
_symmetry_space_group_name_H-M 'P 1 21/c 1'
_atom_sites_solution_hydrogens geom
_atom_sites_solution_primary Patterson
_atom_sites_solution_secondary difmap
_audit_creation_method SHELXL-97
_cell_angle_alpha 90.00
_cell_angle_beta 112.76(5)
_cell_angle_gamma 90.00
_cell_formula_units_Z 4
_cell_length_a 8.023(9)
_cell_length_b 34.810(10)
_cell_length_c 9.380(10)
_cell_measurement_reflns_used 25
_cell_measurement_temperature 293(2)
_cell_measurement_theta_max 14
_cell_measurement_theta_min 10
_cell_volume 2416(4)
_computing_cell_refinement 'SET4 in CAD4'
_computing_data_collection CAD4
_computing_data_reduction XTAL3.2
_computing_molecular_graphics PLATON
_computing_structure_refinement 'SHELXL-97 (Sheldrick, 1997)'
_computing_structure_solution 'SHELXS-86 (Sheldrick, 1990)'
_diffrn_ambient_temperature 293(2)
_diffrn_measured_fraction_theta_full 0.974
_diffrn_measured_fraction_theta_max 0.974
_diffrn_measurement_device_type 'ENRAF-NONIUS CAD4'
_diffrn_measurement_method 'omega-2theta scans'
_diffrn_radiation_monochromator graphite
_diffrn_radiation_source 'fine-focus sealed tube'
_diffrn_radiation_type MoK\a
_diffrn_radiation_wavelength 0.71073
_diffrn_reflns_av_R_equivalents 0.0163
_diffrn_reflns_av_sigmaI/netI 0.0134
_diffrn_reflns_limit_h_max 9
_diffrn_reflns_limit_h_min 0
_diffrn_reflns_limit_k_max 41
_diffrn_reflns_limit_k_min -3
_diffrn_reflns_limit_l_max 10
_diffrn_reflns_limit_l_min -11
_diffrn_reflns_number 4596
_diffrn_reflns_theta_full 24.97
_diffrn_reflns_theta_max 24.97
_diffrn_reflns_theta_min 2.34
_diffrn_standards_interval_time 7200
_diffrn_standards_number 3
_exptl_absorpt_coefficient_mu 1.197
_exptl_absorpt_correction_type none
_exptl_crystal_colour pink
_exptl_crystal_density_diffrn 1.660
_exptl_crystal_density_method 'not measured'
_exptl_crystal_description prism
_exptl_crystal_F_000 1260
_exptl_crystal_size_max 0.6
_exptl_crystal_size_mid 0.5
_exptl_crystal_size_min 0.5
_refine_diff_density_max 1.541
_refine_diff_density_min -3.246
_refine_diff_density_rms 0.225
_refine_ls_extinction_method none
_refine_ls_goodness_of_fit_ref 1.300
_refine_ls_hydrogen_treatment constr
_refine_ls_matrix_type full
_refine_ls_number_parameters 307
_refine_ls_number_reflns 4214
_refine_ls_number_restraints 0
_refine_ls_restrained_S_all 1.300
_refine_ls_R_factor_all 0.0915
_refine_ls_R_factor_gt 0.0815
_refine_ls_shift/su_max 0.002
_refine_ls_shift/su_mean 0.000
_refine_ls_structure_factor_coef Fsqd
_refine_ls_weighting_details 'w=1/[\s^2^(Fo^2^)+(0.2000P)^2^+0.0000P] where P=(Fo^2^+2Fc^2^)/3'
_refine_ls_weighting_scheme calc
_refine_ls_wR_factor_gt 0.2373
_refine_ls_wR_factor_ref 0.2696
_reflns_number_gt 3690
_reflns_number_total 4214
_reflns_threshold_expression >2sigma(I)
_cod_data_source_file ic000587i_1.cif
_cod_data_source_block 1426ps28
_cod_depositor_comments
;
The following automatic conversions were performed:

'_refine_ls_weighting_scheme' value 'calc
w=1/[\s^2^(Fo^2^)+(0.2000P)^2^+0.0000P] where P=(Fo^2^+2Fc^2^)/3' was
changed to 'calc'. New tag '_refine_ls_weighting_details' was
created. The value of the new tag was set to
'w=1/[\s^2^(Fo^2^)+(0.2000P)^2^+0.0000P] where P=(Fo^2^+2Fc^2^)/3'.

Automatic conversion script
Id: cif_fix_values 3143 2015-03-26 13:38:13Z robertas 
;
_cod_database_code 4321516

loop_
_symmetry_equiv_pos_as_xyz
'x, y, z'
'-x, y+1/2, -z+1/2'
'-x, -y, -z'
'x, -y-1/2, z-1/2'

loop_
_atom_site_label
_atom_site_type_symbol
_atom_site_fract_x
_atom_site_fract_y
_atom_site_fract_z
_atom_site_U_iso_or_equiv
_atom_site_adp_type
_atom_site_occupancy
_atom_site_calc_flag
_atom_site_refinement_flags
_atom_site_disorder_assembly
_atom_site_disorder_group
Cu1 Cu 0.40970(7) 0.600900(14) 0.70107(6) 0.0233(3) Uani 1 d . . .
N1 N 0.4073(5) 0.54311(13) 0.6891(4) 0.0314(10) Uani 1 d . . .
H1 H 0.4645 0.5365 0.6257 0.038 Uiso 1 calc R . .
N2 N 0.6734(6) 0.60292(11) 0.8419(4) 0.0280(9) Uani 1 d . . .
H2 H 0.7380 0.5985 0.7824 0.034 Uiso 1 calc R . .
N3 N 0.4125(5) 0.65857(12) 0.7119(4) 0.0268(9) Uani 1 d . . .
H3 H 0.3713 0.6654 0.7861 0.032 Uiso 1 calc R . .
N4 N 0.1506(5) 0.59831(9) 0.5459(4) 0.0232(8) Uani 1 d . . .
H4 H 0.0777 0.6000 0.5997 0.028 Uiso 1 calc R . .
N5 N 0.0225(5) 0.69631(10) 0.3611(4) 0.0224(8) Uani 1 d . . .
H5A H -0.0922 0.6886 0.3091 0.027 Uiso 1 calc R . .
H5B H 0.0181 0.7196 0.4013 0.027 Uiso 1 calc R . .
C1 C 0.5023(7) 0.52278(15) 0.8388(5) 0.0358(11) Uani 1 d . . .
H1A H 0.4926 0.4953 0.8214 0.043 Uiso 1 calc R . .
H1B H 0.4446 0.5291 0.9095 0.043 Uiso 1 calc R . .
C2 C 0.6977(7) 0.53388(16) 0.9099(6) 0.0394(12) Uani 1 d . . .
H2A H 0.7500 0.5304 0.8332 0.047 Uiso 1 calc R . .
H2B H 0.7592 0.5164 0.9946 0.047 Uiso 1 calc R . .
C3 C 0.7352(7) 0.57452(15) 0.9703(6) 0.0344(11) Uani 1 d . . .
H3A H 0.6735 0.5793 1.0395 0.041 Uiso 1 calc R . .
H3B H 0.8638 0.5777 1.0289 0.041 Uiso 1 calc R . .
C4 C 0.7119(6) 0.64316(15) 0.8997(5) 0.0347(11) Uani 1 d . . .
H4A H 0.8401 0.6485 0.9335 0.042 Uiso 1 calc R . .
H4B H 0.6765 0.6469 0.9866 0.042 Uiso 1 calc R . .
C5 C 0.6048(6) 0.66971(14) 0.7682(5) 0.0294(10) Uani 1 d . . .
H5C H 0.6195 0.6961 0.8039 0.035 Uiso 1 calc R . .
H5D H 0.6480 0.6676 0.6851 0.035 Uiso 1 calc R . .
C6 C 0.3078(6) 0.68106(13) 0.5705(5) 0.0260(9) Uani 1 d . . .
H6A H 0.3646 0.6783 0.4967 0.031 Uiso 1 calc R . .
H6B H 0.3116 0.7080 0.5976 0.031 Uiso 1 calc R . .
C7 C 0.1115(6) 0.66839(12) 0.4947(4) 0.0230(9) Uani 1 d . . .
C8 C 0.0905(6) 0.62761(12) 0.4241(5) 0.0252(9) Uani 1 d . . .
H8A H -0.0352 0.6232 0.3582 0.030 Uiso 1 calc R . .
H8B H 0.1613 0.6257 0.3609 0.030 Uiso 1 calc R . .
C9 C 0.1287(6) 0.55889(14) 0.4779(6) 0.0306(10) Uani 1 d . . .
H9A H 0.1867 0.5573 0.4045 0.037 Uiso 1 calc R . .
H9B H 0.0016 0.5528 0.4246 0.037 Uiso 1 calc R . .
C10 C 0.2172(7) 0.53120(14) 0.6113(6) 0.0369(11) Uani 1 d . . .
H10A H 0.1566 0.5322 0.6829 0.044 Uiso 1 calc R . .
H10B H 0.2102 0.5051 0.5730 0.044 Uiso 1 calc R . .
C11 C 0.0081(6) 0.67229(14) 0.6008(5) 0.0301(10) Uani 1 d . . .
H11A H -0.1088 0.6606 0.5527 0.045 Uiso 1 calc R . .
H11B H -0.0062 0.6990 0.6190 0.045 Uiso 1 calc R . .
H11C H 0.0742 0.6598 0.6975 0.045 Uiso 1 calc R . .
C12 C 0.1105(7) 0.70077(13) 0.2477(5) 0.0290(10) Uani 1 d . . .
H12A H 0.1299 0.6756 0.2121 0.035 Uiso 1 calc R . .
H12B H 0.2273 0.7131 0.2978 0.035 Uiso 1 calc R . .
C13 C -0.0078(6) 0.72495(13) 0.1096(5) 0.0292(10) Uani 1 d . . .
O1 O 0.0623(5) 0.73391(11) 0.0154(4) 0.0380(8) Uani 1 d . . .
O2 O -0.1576(5) 0.73368(14) 0.1036(5) 0.0536(11) Uani 1 d . . .
Cl1 Cl 0.20826(15) 0.59692(3) 0.98564(13) 0.0290(4) Uani 1 d . . .
O11 O 0.3611(5) 0.60643(14) 0.9486(5) 0.0492(10) Uani 1 d . . .
O12 O 0.0523(6) 0.59746(18) 0.8459(5) 0.0720(18) Uani 1 d . . .
O13 O 0.1894(8) 0.62368(19) 1.0918(7) 0.0843(18) Uani 1 d . . .
O14 O 0.2298(9) 0.56019(17) 1.0525(8) 0.094(2) Uani 1 d . . .
Cl2 Cl 0.61793(14) 0.57883(3) 0.43627(12) 0.0309(4) Uani 1 d . . .
O21 O 0.5083(7) 0.60815(13) 0.4623(5) 0.0537(11) Uani 1 d . . .
O22 O 0.7824(6) 0.57630(18) 0.5698(5) 0.0710(17) Uani 1 d . . .
O23 O 0.5254(6) 0.54284(12) 0.4194(5) 0.0563(12) Uani 1 d . . .
O24 O 0.6541(7) 0.58643(16) 0.3020(5) 0.0565(11) Uani 1 d . . .
O3 O 0.3676(5) 0.70523(12) -0.0364(5) 0.0463(10) Uani 1 d . . .
H31 H 0.4216 0.7266 -0.0586 0.056 Uiso 1 d R . .
H32 H 0.2834 0.7137 -0.0241 0.056 Uiso 1 d R . .
O4 O 0.6283(6) 0.67255(12) 0.2322(4) 0.0477(10) Uani 1 d . . .
H41 H 0.5695 0.6796 0.1365 0.057 Uiso 1 d R . .
H42 H 0.5711 0.6492 0.2464 0.057 Uiso 1 d R . .
O5 O -0.4538(5) 0.76886(14) -0.0871(6) 0.0609(13) Uani 1 d . . .
H51 H -0.4179 0.7863 -0.1341 0.073 Uiso 1 d R . .
H52 H -0.3463 0.7565 -0.0426 0.073 Uiso 1 d R . .

loop_
_atom_site_aniso_label
_atom_site_aniso_U_11
_atom_site_aniso_U_22
_atom_site_aniso_U_33
_atom_site_aniso_U_23
_atom_site_aniso_U_13
_atom_site_aniso_U_12
Cu1 0.0245(5) 0.0205(5) 0.0202(4) 0.00257(17) 0.0035(3) 0.00270(19)
N1 0.041(2) 0.028(2) 0.022(2) 0.0069(15) 0.0093(18) 0.0043(16)
N2 0.032(2) 0.028(2) 0.0189(19) 0.0001(14) 0.0046(17) 0.0053(15)
N3 0.032(2) 0.026(2) 0.0145(17) -0.0008(14) -0.0004(15) 0.0038(15)
N4 0.027(2) 0.0163(19) 0.025(2) 0.0022(13) 0.0081(16) 0.0030(13)
N5 0.0247(18) 0.0204(18) 0.0188(16) -0.0003(13) 0.0048(14) 0.0041(14)
C1 0.048(3) 0.031(3) 0.028(2) 0.0094(19) 0.013(2) 0.012(2)
C2 0.044(3) 0.038(3) 0.034(3) 0.019(2) 0.013(2) 0.016(2)
C3 0.033(2) 0.037(3) 0.027(2) 0.011(2) 0.005(2) 0.006(2)
C4 0.030(2) 0.037(3) 0.024(2) -0.005(2) -0.0044(18) 0.003(2)
C5 0.026(2) 0.025(2) 0.029(2) -0.0002(18) 0.0022(18) -0.0023(18)
C6 0.028(2) 0.023(2) 0.020(2) 0.0040(17) 0.0016(16) 0.0012(18)
C7 0.030(2) 0.017(2) 0.0168(19) 0.0026(15) 0.0031(16) 0.0012(17)
C8 0.031(2) 0.017(2) 0.021(2) 0.0006(16) 0.0028(17) -0.0002(17)
C9 0.028(2) 0.025(2) 0.033(2) -0.0069(19) 0.0061(19) -0.0015(19)
C10 0.044(3) 0.024(2) 0.042(3) 0.001(2) 0.016(2) -0.002(2)
C11 0.032(2) 0.030(2) 0.029(2) 0.0039(17) 0.0126(18) 0.0062(19)
C12 0.038(2) 0.024(2) 0.024(2) 0.0027(17) 0.0108(19) 0.0004(19)
C13 0.037(3) 0.021(2) 0.022(2) 0.0015(16) 0.0028(18) -0.0058(19)
O1 0.050(2) 0.0348(19) 0.0298(17) 0.0103(14) 0.0161(15) 0.0033(17)
O2 0.033(2) 0.075(3) 0.049(2) 0.035(2) 0.0117(17) 0.017(2)
Cl1 0.0294(7) 0.0344(7) 0.0226(6) 0.0018(4) 0.0095(5) 0.0044(4)
O11 0.034(2) 0.069(3) 0.047(2) 0.0028(19) 0.0187(18) -0.0014(19)
O12 0.036(2) 0.137(6) 0.033(2) 0.010(2) 0.0024(19) -0.004(3)
O13 0.090(4) 0.092(4) 0.087(4) -0.046(3) 0.051(3) -0.006(3)
O14 0.100(4) 0.056(3) 0.121(5) 0.048(4) 0.037(4) 0.003(3)
Cl2 0.0285(6) 0.0410(7) 0.0222(6) -0.0013(4) 0.0088(5) 0.0001(5)
O21 0.070(3) 0.041(2) 0.052(3) -0.0008(19) 0.026(2) 0.015(2)
O22 0.036(2) 0.134(5) 0.033(2) -0.002(2) 0.0019(17) 0.008(3)
O23 0.081(3) 0.040(2) 0.063(3) -0.011(2) 0.044(2) -0.011(2)
O24 0.067(3) 0.072(3) 0.036(2) 0.001(2) 0.0257(19) -0.012(3)
O3 0.050(2) 0.041(2) 0.050(2) -0.0010(17) 0.0211(18) 0.0031(18)
O4 0.056(2) 0.043(2) 0.037(2) 0.0001(16) 0.0093(17) -0.0073(18)
O5 0.034(2) 0.065(3) 0.082(3) 0.038(2) 0.021(2) 0.011(2)

loop_
_atom_type_symbol
_atom_type_description
_atom_type_scat_dispersion_real
_atom_type_scat_dispersion_imag
_atom_type_scat_source
C C 0.0033 0.0016 'International Tables Vol C Tables 4.2.6.8 and 6.1.1.4'
H H 0.0000 0.0000 'International Tables Vol C Tables 4.2.6.8 and 6.1.1.4'
N N 0.0061 0.0033 'International Tables Vol C Tables 4.2.6.8 and 6.1.1.4'
O O 0.0106 0.0060 'International Tables Vol C Tables 4.2.6.8 and 6.1.1.4'
Cl Cl 0.1484 0.1585 'International Tables Vol C Tables 4.2.6.8 and 6.1.1.4'
Cu Cu 0.3201 1.2651 'International Tables Vol C Tables 4.2.6.8 and 6.1.1.4'

loop_
_geom_angle_atom_site_label_1
_geom_angle_atom_site_label_2
_geom_angle_atom_site_label_3
_geom_angle
_geom_angle_site_symmetry_1
_geom_angle_site_symmetry_3
_geom_angle_publ_flag
N3 Cu1 N1 179.65(15) . . ?
N3 Cu1 N2 86.76(15) . . ?
N1 Cu1 N2 93.23(15) . . ?
N3 Cu1 N4 93.97(13) . . ?
N1 Cu1 N4 86.02(14) . . ?
N2 Cu1 N4 175.66(14) . . ?
N3 Cu1 O11 83.06(15) . . ?
N1 Cu1 O11 97.29(15) . . ?
N2 Cu1 O11 83.69(17) . . ?
N4 Cu1 O11 100.65(17) . . ?
N3 Cu1 O21 86.94(14) . . ?
N1 Cu1 O21 92.70(14) . . ?
N2 Cu1 O21 88.29(18) . . ?
N4 Cu1 O21 87.48(17) . . ?
O11 Cu1 O21 167.50(16) . . ?
C10 N1 C1 112.7(4) . . ?
C10 N1 Cu1 107.1(3) . . ?
C1 N1 Cu1 115.5(3) . . ?
C3 N2 C4 111.9(4) . . ?
C3 N2 Cu1 116.4(3) . . ?
C4 N2 Cu1 106.8(3) . . ?
C5 N3 C6 109.4(4) . . ?
C5 N3 Cu1 105.7(3) . . ?
C6 N3 Cu1 119.3(3) . . ?
C8 N4 C9 110.9(4) . . ?
C8 N4 Cu1 117.7(3) . . ?
C9 N4 Cu1 105.4(3) . . ?
C12 N5 C7 116.8(3) . . ?
N1 C1 C2 111.3(4) . . ?
C1 C2 C3 115.5(4) . . ?
N2 C3 C2 111.3(4) . . ?
N2 C4 C5 107.7(4) . . ?
N3 C5 C4 108.4(4) . . ?
N3 C6 C7 112.9(4) . . ?
C6 C7 N5 105.7(3) . . ?
C6 C7 C11 113.2(4) . . ?
N5 C7 C11 106.2(3) . . ?
C6 C7 C8 112.8(4) . . ?
N5 C7 C8 107.1(3) . . ?
C11 C7 C8 111.3(4) . . ?
N4 C8 C7 110.9(3) . . ?
N4 C9 C10 106.9(4) . . ?
N1 C10 C9 107.1(4) . . ?
N5 C12 C13 110.6(4) . . ?
O2 C13 O1 127.4(4) . . ?
O2 C13 C12 117.0(4) . . ?
O1 C13 C12 115.6(4) . . ?
O14 Cl1 O13 108.3(5) . . ?
O14 Cl1 O12 109.6(4) . . ?
O13 Cl1 O12 110.2(4) . . ?
O14 Cl1 O11 110.4(3) . . ?
O13 Cl1 O11 110.6(3) . . ?
O12 Cl1 O11 107.7(3) . . ?
Cl1 O11 Cu1 131.3(3) . . ?
O24 Cl2 O22 110.6(3) . . ?
O24 Cl2 O21 111.6(3) . . ?
O22 Cl2 O21 108.4(3) . . ?
O24 Cl2 O23 109.8(3) . . ?
O22 Cl2 O23 107.8(3) . . ?
O21 Cl2 O23 108.5(3) . . ?
Cl2 O21 Cu1 118.6(3) . . ?

loop_
_geom_bond_atom_site_label_1
_geom_bond_atom_site_label_2
_geom_bond_distance
_geom_bond_site_symmetry_2
_geom_bond_publ_flag
Cu1 N3 2.010(4) . ?
Cu1 N1 2.014(5) . ?
Cu1 N2 2.016(5) . ?
Cu1 N4 2.026(5) . ?
Cu1 O11 2.507(5) . ?
Cu1 O21 2.660(5) . ?
N1 C10 1.473(6) . ?
N1 C1 1.492(6) . ?
N2 C3 1.487(6) . ?
N2 C4 1.490(6) . ?
N3 C5 1.476(6) . ?
N3 C6 1.489(5) . ?
N4 C8 1.467(5) . ?
N4 C9 1.495(6) . ?
N5 C12 1.495(6) . ?
N5 C7 1.527(5) . ?
C1 C2 1.498(8) . ?
C2 C3 1.511(8) . ?
C4 C5 1.515(6) . ?
C6 C7 1.521(6) . ?
C7 C11 1.529(6) . ?
C7 C8 1.547(6) . ?
C9 C10 1.520(7) . ?
C12 C13 1.528(6) . ?
C13 O2 1.220(7) . ?
C13 O1 1.256(6) . ?
Cl1 O14 1.405(5) . ?
Cl1 O13 1.414(5) . ?
Cl1 O12 1.419(5) . ?
Cl1 O11 1.436(4) . ?
Cl2 O24 1.423(4) . ?
Cl2 O22 1.428(5) . ?
Cl2 O21 1.429(5) . ?
Cl2 O23 1.433(4) . ?
